data_2214875
loop_
_publ_author_name
'Suh, Seung Wook'
'Kim, Chong-Hyeak'
'Kim, Inn Hoe'

_publ_section_title
<i>catena</i>-Poly[[bis(2-aminothiazole-\k<i>N</i>)cadmium(II)]-di-\m-thiocyanato-\k^2^<i>N</i>:<i>S</i>;\k^2^<i>S</i>:<i>N</i>]
_journal_coeditor_code TK2178
_journal_issue 8
_journal_name_full 'Acta Crystallographica Section E'
_journal_page_first m2177
_journal_page_last m2177
_journal_paper_doi 10.1107/S1600536807033983
_journal_volume 63
_journal_year 2007
_chemical_formula_iupac '[Cd (N C S)2 (C3 H4 N2 S)2]'
_chemical_formula_moiety 'C8 H8 Cd N6 S4'
_chemical_formula_sum 'C8 H8 Cd N6 S4'
_chemical_formula_weight 428.84
_chemical_name_systematic
;
catena-Poly[[bis(2-aminothiazole-\kN)cadmium(II)]-di-\m-thiocyanato-
\k^2^N:S;\k^2^S:N]
;
_space_group_IT_number 15
_symmetry_cell_setting monoclinic
_symmetry_space_group_name_Hall '-C 2yc'
_symmetry_space_group_name_H-M 'C 1 2/c 1'
_atom_sites_solution_hydrogens geom
_atom_sites_solution_primary direct
_atom_sites_solution_secondary difmap
_cell_angle_alpha 90
_cell_angle_beta 110.918(8)
_cell_angle_gamma 90
_cell_formula_units_Z 8
_cell_length_a 18.7079(18)
_cell_length_b 9.0553(13)
_cell_length_c 18.661(2)
_cell_measurement_reflns_used 42
_cell_measurement_temperature 295(2)
_cell_measurement_theta_max 12.5
_cell_measurement_theta_min 4.7
_cell_volume 2952.9(6)
_computing_cell_refinement XSCANS
_computing_data_collection 'XSCANS (Bruker, 1996)'
_computing_data_reduction 'SHELXTL (Bruker, 2000)'
_computing_molecular_graphics SHELXTL
_computing_publication_material SHELXTL
_computing_structure_refinement 'SHELXL97 (Sheldrick, 1997)'
_computing_structure_solution 'SHELXS97 (Sheldrick, 1997)'
_diffrn_ambient_temperature 295(2)
_diffrn_measured_fraction_theta_full 0.997
_diffrn_measured_fraction_theta_max 0.997
_diffrn_measurement_device_type 'Bruker P4'
_diffrn_measurement_method 2\q/\w
_diffrn_radiation_monochromator graphite
_diffrn_radiation_source 'fine-focus sealed tube'
_diffrn_radiation_type MoK\a
_diffrn_radiation_wavelength 0.71073
_diffrn_reflns_av_R_equivalents 0.025
_diffrn_reflns_av_sigmaI/netI 0.025
_diffrn_reflns_limit_h_max 23
_diffrn_reflns_limit_h_min -1
_diffrn_reflns_limit_k_max 1
_diffrn_reflns_limit_k_min -11
_diffrn_reflns_limit_l_max 22
_diffrn_reflns_limit_l_min -23
_diffrn_reflns_number 3784
_diffrn_reflns_theta_full 26.5
_diffrn_reflns_theta_max 26.5
_diffrn_reflns_theta_min 2.3
_diffrn_standards_decay_% 0
_diffrn_standards_interval_count 97
_diffrn_standards_number 3
_exptl_absorpt_coefficient_mu 2.038
_exptl_absorpt_correction_T_max 0.599
_exptl_absorpt_correction_T_min 0.474
_exptl_absorpt_correction_type empirical
_exptl_absorpt_process_details '(XSCANS; Bruker, 1996)'
_exptl_crystal_colour dark-yellow
_exptl_crystal_density_diffrn 1.929
_exptl_crystal_density_method 'not measured'
_exptl_crystal_description block
_exptl_crystal_F_000 1680
_exptl_crystal_size_max 0.43
_exptl_crystal_size_mid 0.31
_exptl_crystal_size_min 0.28
_refine_diff_density_max 0.60
_refine_diff_density_min -0.76
_refine_ls_extinction_coef 0.00205(11)
_refine_ls_extinction_expression Fc^*^=kFc[1+0.001xFc^2^\l^3^/sin(2\q)]^-1/4^
_refine_ls_extinction_method 'SHELXL97 (Sheldrick, 1997)'
_refine_ls_goodness_of_fit_ref 1.11
_refine_ls_hydrogen_treatment constr
_refine_ls_matrix_type full
_refine_ls_number_parameters 178
_refine_ls_number_reflns 3046
_refine_ls_number_restraints 0
_refine_ls_restrained_S_all 1.11
_refine_ls_R_factor_all 0.030
_refine_ls_R_factor_gt 0.028
_refine_ls_shift/su_max 0.000
_refine_ls_shift/su_mean 0.000
_refine_ls_structure_factor_coef Fsqd
_refine_ls_weighting_details 'calc w = 1/[\s^2^(Fo^2^)+(0.0328P)^2^+7.3517P] where P=(Fo^2^+2Fc^2^)/3'
_refine_ls_weighting_scheme calc
_refine_ls_wR_factor_gt 0.077
_refine_ls_wR_factor_ref 0.078
_reflns_number_gt 2860
_reflns_number_total 3046
_reflns_threshold_expression I>2\s(I)
_cod_data_source_file tk2178.cif
_cod_data_source_block I
_cod_original_cell_volume 2953.0(6)
_cod_original_sg_symbol_H-M 'C 2/c'
_cod_database_code 2214875
_cod_database_fobs_code 2214875

loop_
_symmetry_equiv_pos_as_xyz
'x, y, z'
'-x, y, -z+1/2'
'x+1/2, y+1/2, z'
'-x+1/2, y+1/2, -z+1/2'
'-x, -y, -z'
'x, -y, z-1/2'
'-x+1/2, -y+1/2, -z'
'x+1/2, -y+1/2, z-1/2'

loop_
_atom_site_type_symbol
_atom_site_label
_atom_site_fract_x
_atom_site_fract_y
_atom_site_fract_z
_atom_site_U_iso_or_equiv
_atom_site_adp_type
_atom_site_calc_flag
_atom_site_refinement_flags
_atom_site_occupancy
Cd Cd1 0.0000 0.49223(3) 0.2500 0.03120(11) Uani d S 1
Cd Cd2 -0.2500 0.7500 0.0000 0.03061(11) Uani d S 1
S S1 0.02580(6) 0.70476(14) 0.15739(7) 0.0705(4) Uani d . 1
C C2 -0.05999(18) 0.7030(3) 0.09211(18) 0.0362(6) Uani d . 1
N N3 -0.12043(15) 0.7042(4) 0.04573(16) 0.0436(6) Uani d . 1
S S4 -0.28158(4) 0.53426(11) 0.08902(5) 0.0418(2) Uani d . 1
C C5 -0.19410(17) 0.5119(3) 0.15148(17) 0.0312(6) Uani d . 1
N N6 -0.13341(15) 0.4965(3) 0.19488(17) 0.0410(6) Uani d . 1
S S11 0.01787(7) 0.13108(14) 0.06482(7) 0.0750(4) Uani d . 1
C C12 0.0430(3) 0.2810(5) 0.1256(3) 0.0649(13) Uani d . 1
N N13 -0.00175(16) 0.3065(3) 0.16315(16) 0.0413(6) Uani d . 1
C C14 -0.0586(2) 0.2022(4) 0.1446(2) 0.0486(8) Uani d . 1
H H14A -0.0958 0.2019 0.1669 0.058 Uiso calc R 1
C C15 -0.0577(2) 0.1020(4) 0.0934(2) 0.0541(9) Uani d . 1
H H15 -0.0933 0.0264 0.0756 0.065 Uiso calc R 1
N N16 0.1189(7) 0.3314(14) 0.1494(7) 0.079(4) Uani d P 0.50
H H16A 0.1377 0.3820 0.1909 0.095 Uiso calc PR 0.50
H H16B 0.1466 0.3116 0.1224 0.095 Uiso calc PR 0.50
N N17 0.0918(7) 0.3884(15) 0.1145(6) 0.079(4) Uani d P 0.50
H H17A 0.0927 0.4756 0.1330 0.095 Uiso calc PR 0.50
H H17B 0.1208 0.3671 0.0891 0.095 Uiso calc PR 0.50
S S21 -0.24556(6) 1.13954(10) 0.18452(6) 0.0539(2) Uani d . 1
C C22 -0.2680(2) 1.0552(4) 0.0958(2) 0.0425(7) Uani d . 1
N N23 -0.23323(15) 0.9279(3) 0.09804(15) 0.0364(6) Uani d . 1
C C24 -0.1856(2) 0.8968(4) 0.17249(18) 0.0441(7) Uani d . 1
H H24A -0.1557 0.8118 0.1847 0.053 Uiso calc R 1
C C25 -0.1850(2) 0.9956(4) 0.2256(2) 0.0537(9) Uani d . 1
H H25 -0.1559 0.9878 0.2775 0.064 Uiso calc R 1
N N26 -0.3175(2) 1.1158(4) 0.0324(2) 0.0675(10) Uani d . 1
H H26A -0.3287 1.0712 -0.0109 0.081 Uiso calc R 1
H H26B -0.3383 1.1995 0.0349 0.081 Uiso calc R 1

loop_
_atom_site_aniso_label
_atom_site_aniso_U_11
_atom_site_aniso_U_22
_atom_site_aniso_U_33
_atom_site_aniso_U_12
_atom_site_aniso_U_13
_atom_site_aniso_U_23
Cd1 0.02668(17) 0.03422(18) 0.02801(17) 0.000 0.00404(12) 0.000
Cd2 0.02562(17) 0.03635(19) 0.02680(17) 0.00368(11) 0.00563(12) 0.00005(11)
S1 0.0393(5) 0.0744(7) 0.0720(7) -0.0191(5) -0.0118(5) 0.0359(6)
C2 0.0349(16) 0.0333(15) 0.0392(16) 0.0035(12) 0.0117(13) 0.0099(13)
N3 0.0300(14) 0.0555(17) 0.0416(15) 0.0058(12) 0.0085(12) 0.0088(13)
S4 0.0267(4) 0.0563(5) 0.0364(4) -0.0026(3) 0.0039(3) 0.0128(4)
C5 0.0323(15) 0.0317(14) 0.0305(14) -0.0001(11) 0.0125(12) 0.0027(11)
N6 0.0305(14) 0.0439(15) 0.0417(15) 0.0016(11) 0.0046(12) 0.0052(12)
S11 0.0784(7) 0.0805(8) 0.0858(8) -0.0401(6) 0.0535(7) -0.0548(7)
C12 0.068(3) 0.075(3) 0.071(3) -0.043(2) 0.047(2) -0.045(2)
N13 0.0401(14) 0.0470(16) 0.0429(14) -0.0187(12) 0.0224(12) -0.0175(13)
C14 0.0460(19) 0.0444(18) 0.063(2) -0.0173(16) 0.0285(17) -0.0110(17)
C15 0.048(2) 0.0454(19) 0.070(2) -0.0200(16) 0.0222(18) -0.0173(18)
N16 0.078(8) 0.092(9) 0.095(8) -0.052(6) 0.066(7) -0.054(6)
N17 0.078(8) 0.092(9) 0.095(8) -0.052(6) 0.066(7) -0.054(6)
S21 0.0670(6) 0.0438(5) 0.0630(6) -0.0083(4) 0.0380(5) -0.0182(4)
C22 0.0494(19) 0.0349(16) 0.0509(19) -0.0010(14) 0.0275(16) -0.0030(15)
N23 0.0415(14) 0.0350(13) 0.0347(13) 0.0013(11) 0.0157(11) -0.0018(11)
C24 0.0522(19) 0.0434(18) 0.0362(16) -0.0038(15) 0.0152(15) -0.0027(14)
C25 0.066(2) 0.057(2) 0.0404(19) -0.0098(18) 0.0227(18) -0.0064(16)
N26 0.079(2) 0.0529(19) 0.062(2) 0.0277(18) 0.0156(19) 0.0011(17)

loop_
_atom_type_symbol
_atom_type_description
_atom_type_scat_dispersion_real
_atom_type_scat_dispersion_imag
_atom_type_scat_source
C C 0.0033 0.0016 'International Tables Vol C Tables 4.2.6.8 and 6.1.1.4'
H H 0.0000 0.0000 'International Tables Vol C Tables 4.2.6.8 and 6.1.1.4'
N N 0.0061 0.0033 'International Tables Vol C Tables 4.2.6.8 and 6.1.1.4'
S S 0.1246 0.1234 'International Tables Vol C Tables 4.2.6.8 and 6.1.1.4'
Cd Cd -0.8075 1.2024 'International Tables Vol C Tables 4.2.6.8 and 6.1.1.4'

loop_
_geom_angle_atom_site_label_1
_geom_angle_atom_site_label_2
_geom_angle_atom_site_label_3
_geom_angle_site_symmetry_1
_geom_angle_site_symmetry_3
_geom_angle
_geom_angle_publ_flag
S1 Cd1 S1 2 . 90.85(7) yes
N6 Cd1 S1 . . 96.40(7) yes
N6 Cd1 S1 2 . 82.24(8) ?
N6 Cd1 S1 . 2 82.24(8) ?
N6 Cd1 S1 2 2 96.40(7) ?
N6 Cd1 N6 . 2 178.08(14) yes
N13 Cd1 S1 2 2 91.73(8) ?
N13 Cd1 S1 . . 91.73(8) yes
N13 Cd1 S1 . 2 169.74(7) yes
N13 Cd1 S1 2 . 169.74(7) ?
N13 Cd1 N6 . . 87.61(10) yes
N13 Cd1 N6 2 . 93.78(10) ?
N13 Cd1 N6 . 2 93.78(10) ?
N13 Cd1 N6 2 2 87.61(10) ?
N13 Cd1 N13 . 2 87.47(15) yes
N3 Cd2 N3 7_465 . 180.00(16) yes
N3 Cd2 S4 7_465 . 85.83(8) ?
N3 Cd2 S4 . . 94.17(8) yes
N3 Cd2 S4 7_465 7_465 94.17(8) ?
N3 Cd2 S4 . 7_465 85.83(8) ?
N3 Cd2 N23 7_465 . 89.73(10) ?
N3 Cd2 N23 . . 90.27(10) yes
N3 Cd2 N23 7_465 7_465 90.27(10) ?
N3 Cd2 N23 . 7_465 89.73(10) ?
S4 Cd2 S4 . 7_465 180.00(3) yes
N23 Cd2 S4 . . 90.82(7) yes
N23 Cd2 S4 7_465 . 89.18(7) ?
N23 Cd2 S4 . 7_465 89.18(7) ?
N23 Cd2 S4 7_465 7_465 90.82(7) ?
N23 Cd2 N23 . 7_465 180.00(9) yes
C2 S1 Cd1 . . 96.66(11) ?
C5 N6 Cd1 . . 161.5(3) ?
C12 N13 Cd1 . . 131.1(2) ?
C14 N13 Cd1 . . 119.3(2) ?
C2 N3 Cd2 . . 154.3(3) ?
C5 S4 Cd2 . . 98.09(10) ?
C22 N23 Cd2 . . 130.0(2) ?
C24 N23 Cd2 . . 119.7(2) ?
N3 C2 S1 . . 178.8(3) ?
N6 C5 S4 . . 179.9(4) ?
C12 N13 C14 . . 109.6(3) ?
N13 C12 S11 . . 114.9(3) ?
N13 C12 N16 . . 123.4(6) ?
N13 C12 N17 . . 122.7(7) ?
C14 C15 S11 . . 110.3(3) ?
C15 S11 C12 . . 88.67(18) ?
C15 C14 N13 . . 116.5(3) ?
N16 C12 S11 . . 118.1(6) ?
N17 C12 S11 . . 119.2(6) ?
S11 C15 H15 . . 124.8 ?
C12 N16 H16A . . 120.0 ?
C12 N16 H16B . . 120.0 ?
C12 N17 H17A . . 120.0 ?
C12 N17 H17B . . 120.0 ?
N13 C14 H14A . . 121.7 ?
C14 C15 H15 . . 124.8 ?
C15 C14 H14A . . 121.7 ?
H16A N16 H16B . . 120.0 ?
H17A N17 H17B . . 120.0 ?
C22 N23 C24 . . 110.1(3) ?
N23 C22 N26 . . 124.6(3) ?
N23 C22 S21 . . 114.0(3) ?
C24 C25 S21 . . 110.5(3) ?
C25 S21 C22 . . 89.30(17) ?
C25 C24 N23 . . 116.1(3) ?
N26 C22 S21 . . 121.4(3) ?
S21 C25 H25 . . 124.8 ?
C22 N26 H26A . . 120.0 ?
C22 N26 H26B . . 120.0 ?
N23 C24 H24A . . 121.9 ?
C24 C25 H25 . . 124.8 ?
C25 C24 H24A . . 121.9 ?
H26A N26 H26B . . 120.0 ?

loop_
_geom_bond_atom_site_label_1
_geom_bond_atom_site_label_2
_geom_bond_site_symmetry_2
_geom_bond_distance
_geom_bond_publ_flag
Cd1 S1 2 2.7422(11) ?
Cd1 S1 . 2.7422(11) yes
Cd1 N6 . 2.336(3) yes
Cd1 N6 2 2.336(3) ?
Cd1 N13 . 2.328(3) yes
Cd1 N13 2 2.328(3) ?
Cd2 S4 . 2.7616(9) yes
Cd2 N3 7_465 2.302(3) ?
Cd2 N3 . 2.302(3) yes
Cd2 S4 7_465 2.7616(9) ?
Cd2 N23 . 2.373(3) yes
Cd2 N23 7_465 2.373(3) ?
S1 C2 . 1.632(3) ?
C2 N3 . 1.153(4) ?
S4 C5 . 1.648(3) ?
C5 N6 . 1.144(4) ?
S11 C12 . 1.723(4) ?
S11 C15 . 1.701(4) ?
C12 N13 . 1.289(4) ?
C12 N16 . 1.404(13) ?
C12 N17 . 1.399(13) ?
N13 C14 . 1.371(4) ?
C14 C15 . 1.321(5) ?
C14 H14A . 0.9300 ?
C15 H15 . 0.9300 ?
N16 H16A . 0.8600 ?
N16 H16B . 0.8600 ?
N17 H17A . 0.8600 ?
N17 H17B . 0.8600 ?
S21 C22 . 1.733(4) ?
S21 C25 . 1.717(4) ?
C22 N23 . 1.317(4) ?
C22 N26 . 1.332(5) ?
N23 C24 . 1.386(4) ?
C24 C25 . 1.332(5) ?
C24 H24A . 0.9300 ?
C25 H25 . 0.9300 ?
N26 H26A . 0.8600 ?
N26 H26B . 0.8600 ?

loop_
_geom_torsion_atom_site_label_1
_geom_torsion_atom_site_label_2
_geom_torsion_atom_site_label_3
_geom_torsion_atom_site_label_4
_geom_torsion_site_symmetry_1
_geom_torsion
Cd1 N13 C14 C15 . 178.2(3)
Cd2 N23 C24 C25 . -173.5(3)
S1 Cd1 S1 C2 2 -97.42(14)
S1 Cd1 N6 C5 2 115.6(8)
S1 Cd1 N6 C5 . 25.6(8)
S1 Cd1 N13 C12 2 149.7(4)
S1 Cd1 N13 C12 . 45.2(4)
S1 Cd1 N13 C14 2 -29.5(7)
S1 Cd1 N13 C14 . -134.0(3)
N3 Cd2 S4 C5 7_465 -162.73(14)
N3 Cd2 S4 C5 . 17.27(14)
N3 Cd2 N23 C22 7_465 -37.4(3)
N3 Cd2 N23 C22 . 142.6(3)
N3 Cd2 N23 C24 7_465 136.1(2)
N3 Cd2 N23 C24 . -43.9(2)
S4 Cd2 N3 C2 . -68.2(6)
S4 Cd2 N3 C2 7_465 111.8(6)
S4 Cd2 N23 C22 . -123.2(3)
S4 Cd2 N23 C22 7_465 56.8(3)
S4 Cd2 N23 C24 . 50.3(2)
S4 Cd2 N23 C24 7_465 -129.7(2)
N6 Cd1 S1 C2 . -15.13(15)
N6 Cd1 S1 C2 2 166.23(15)
N6 Cd1 N13 C12 . 141.5(4)
N6 Cd1 N13 C12 2 -37.1(4)
N6 Cd1 N13 C14 . -37.6(3)
N6 Cd1 N13 C14 2 143.7(3)
N13 Cd1 S1 C2 . 72.66(15)
N13 Cd1 S1 C2 2 158.0(5)
N13 Cd1 N6 C5 . -65.9(8)
N13 Cd1 N6 C5 2 -153.2(8)
N13 Cd1 N13 C12 2 -124.6(5)
N13 Cd1 N13 C14 2 56.3(3)
N23 Cd2 N3 C2 . 22.6(6)
N23 Cd2 N3 C2 7_465 -157.4(6)
N23 Cd2 S4 C5 . -73.06(13)
N23 Cd2 S4 C5 7_465 106.94(13)
S11 C12 N13 Cd1 . -178.3(2)
S11 C12 N13 C14 . 0.9(5)
C12 S11 C15 C14 . -0.2(4)
C12 N13 C14 C15 . -1.1(6)
N13 C14 C15 S11 . 0.8(5)
C15 S11 C12 N13 . -0.4(4)
C15 S11 C12 N17 . -161.1(7)
C15 S11 C12 N16 . 158.8(6)
N16 C12 N13 Cd1 . 23.7(9)
N16 C12 N13 C14 . -157.1(7)
N17 C12 N13 Cd1 . -18.4(9)
N17 C12 N13 C14 . 160.8(7)
S21 C22 N23 Cd2 . 172.61(15)
S21 C22 N23 C24 . -1.4(4)
C22 S21 C25 C24 . -0.3(3)
C22 N23 C24 C25 . 1.2(4)
N23 C24 C25 S21 . -0.4(4)
C25 S21 C22 N23 . 1.0(3)
C25 S21 C22 N26 . 179.7(3)
N26 C22 N23 Cd2 . -6.1(5)
N26 C22 N23 C24 . 180.0(4)
